data_4327369
loop_
_publ_author_name
'Hongwei Hou'
'Yongli Wei'
'Yinglin Song'
'Yaoting Fan'
'Yu Zhu'

_publ_section_title
;
 First Octameric Ellipsoid Lanthanide(III) Complexes: Crystal Structure
 and Nonlinear Optical Absorptive and Refractive Properties
;
_journal_name_full 'Inorganic Chemistry'
_journal_page_first 1323
_journal_page_last 1327
_journal_paper_doi 10.1021/ic035244+
_journal_volume 43
_journal_year 2004
_chemical_formula_sum 'C126 H138 Ce8 N54 O66 S12'
_chemical_formula_weight 4970.58
_chemical_name_systematic
; 
 ? 
;
_space_group_IT_number 148
_symmetry_cell_setting trigonal
_symmetry_space_group_name_Hall '-R 3'
_symmetry_space_group_name_H-M 'R -3 :H'
_atom_sites_solution_hydrogens geom
_atom_sites_solution_primary direct
_atom_sites_solution_secondary difmap
_audit_creation_method SHELXL-97
_cell_angle_alpha 90.00
_cell_angle_beta 90.00
_cell_angle_gamma 120.00
_cell_formula_units_Z 3
_cell_length_a 26.680(4)
_cell_length_b 26.680(4)
_cell_length_c 21.388(4)
_cell_measurement_reflns_used 267
_cell_measurement_temperature 291(2)
_cell_measurement_theta_max 25.1
_cell_measurement_theta_min 2
_cell_volume 13185(4)
_computing_cell_refinement raxis
_computing_data_collection raxis
_computing_data_reduction raxis
_computing_molecular_graphics texsan
_computing_publication_material texsan
_computing_structure_refinement 'SHELXL-97 (Sheldrick, 1997)'
_computing_structure_solution 'SHELXS-97 (Sheldrick, 1990)'
_diffrn_ambient_temperature 291(2)
_diffrn_measured_fraction_theta_full 0.880
_diffrn_measured_fraction_theta_max 0.880
_diffrn_measurement_device_type R-AXIS-IV
_diffrn_measurement_method 'Osillation  frames'
_diffrn_radiation_monochromator graphite
_diffrn_radiation_source 'fine-focus sealed tube'
_diffrn_radiation_type MoK\a
_diffrn_radiation_wavelength 0.71073
_diffrn_reflns_av_R_equivalents 0.0856
_diffrn_reflns_av_sigmaI/netI 0.0745
_diffrn_reflns_limit_h_max 31
_diffrn_reflns_limit_h_min -19
_diffrn_reflns_limit_k_max 18
_diffrn_reflns_limit_k_min -31
_diffrn_reflns_limit_l_max 22
_diffrn_reflns_limit_l_min -25
_diffrn_reflns_number 11566
_diffrn_reflns_theta_full 24.99
_diffrn_reflns_theta_max 24.99
_diffrn_reflns_theta_min 1.30
_exptl_absorpt_coefficient_mu 2.274
_exptl_absorpt_correction_T_max 0.6850
_exptl_absorpt_correction_T_min 0.5685
_exptl_crystal_colour 'poor  yellow'
_exptl_crystal_density_diffrn 1.878
_exptl_crystal_description prismatic
_exptl_crystal_F_000 7368
_exptl_crystal_size_max 0.28
_exptl_crystal_size_mid 0.20
_exptl_crystal_size_min 0.18
_refine_diff_density_max 4.701
_refine_diff_density_min -2.919
_refine_diff_density_rms 0.173
_refine_ls_extinction_coef 0.00003(2)
_refine_ls_extinction_expression Fc^*^=kFc[1+0.001xFc^2^\l^3^/sin(2\q)]^-1/4^
_refine_ls_extinction_method SHELXL
_refine_ls_goodness_of_fit_ref 1.086
_refine_ls_hydrogen_treatment mixed
_refine_ls_matrix_type full
_refine_ls_number_parameters 376
_refine_ls_number_reflns 4547
_refine_ls_number_restraints 0
_refine_ls_restrained_S_all 1.086
_refine_ls_R_factor_all 0.0863
_refine_ls_R_factor_gt 0.0686
_refine_ls_shift/su_max 0.001
_refine_ls_shift/su_mean 0.000
_refine_ls_structure_factor_coef Fsqd
_refine_ls_weighting_details 'calc w=1/[\s^2^(Fo^2^)+(0.0786P)^2^+298.6414P] where P=(Fo^2^+2Fc^2^)/3'
_refine_ls_weighting_scheme calc
_refine_ls_wR_factor_gt 0.1717
_refine_ls_wR_factor_ref 0.1808
_reflns_number_gt 3990
_reflns_number_total 4547
_reflns_threshold_expression >2sigma(I)
_cod_data_source_file ic0352442Bsi20031028_024623_2.cif
_cod_data_source_block r-3(Compound2)
_cod_original_sg_symbol_H-M 'R -3'
_cod_database_code 4327369

loop_
_symmetry_equiv_pos_as_xyz
'x, y, z'
'-y, x-y, z'
'-x+y, -x, z'
'x+2/3, y+1/3, z+1/3'
'-y+2/3, x-y+1/3, z+1/3'
'-x+y+2/3, -x+1/3, z+1/3'
'x+1/3, y+2/3, z+2/3'
'-y+1/3, x-y+2/3, z+2/3'
'-x+y+1/3, -x+2/3, z+2/3'
'-x, -y, -z'
'y, -x+y, -z'
'x-y, x, -z'
'-x+2/3, -y+1/3, -z+1/3'
'y+2/3, -x+y+1/3, -z+1/3'
'x-y+2/3, x+1/3, -z+1/3'
'-x+1/3, -y+2/3, -z+2/3'
'y+1/3, -x+y+2/3, -z+2/3'
'x-y+1/3, x+2/3, -z+2/3'

loop_
_atom_site_label
_atom_site_type_symbol
_atom_site_fract_x
_atom_site_fract_y
_atom_site_fract_z
_atom_site_U_iso_or_equiv
_atom_site_adp_type
_atom_site_occupancy
_atom_site_symmetry_multiplicity
_atom_site_calc_flag
_atom_site_refinement_flags
Ce1 Ce 0.67145(2) 0.10515(2) 0.89277(2) 0.0330(2) Uani 1 1 d .
Ce2 Ce 0.6667 0.3333 0.99361(7) 0.0661(4) Uani 1 3 d S
S1 S 0.6067(2) -0.09396(15) 0.92132(17) 0.0804(12) Uani 1 1 d .
S2 S 0.80388(16) 0.03158(17) 0.87925(17) 0.0726(10) Uani 1 1 d .
N1 N 0.6041(4) 0.0900(4) 0.9899(4) 0.0396(19) Uani 1 1 d .
N2 N 0.5608(4) -0.0569(4) 1.0162(4) 0.050(2) Uani 1 1 d .
N3 N 0.5420(6) -0.1522(5) 1.0131(5) 0.084(4) Uani 1 1 d .
N4 N 0.5554(8) -0.1891(5) 0.9800(6) 0.116(6) Uani 1 1 d .
N5 N 0.6188(3) 0.0317(3) 0.8006(4) 0.0355(17) Uani 1 1 d .
N6 N 0.7190(4) -0.0178(4) 0.7839(4) 0.0432(19) Uani 1 1 d .
N7 N 0.7991(5) -0.0321(5) 0.7861(6) 0.077(3) Uani 1 1 d .
N8 N 0.8489(6) -0.0188(6) 0.8185(7) 0.090(4) Uani 1 1 d .
N9 N 0.8048(9) -0.1375(9) 0.9187(9) 0.138(6) Uiso 1 1 d .
C1 C 0.6336(6) 0.1886(5) 0.9771(6) 0.059(3) Uani 1 1 d .
C2 C 0.5990(5) 0.1331(5) 1.0121(5) 0.049(3) Uani 1 1 d .
C3 C 0.5647(5) 0.1286(6) 1.0638(5) 0.058(3) Uani 1 1 d .
H3B H 0.5609 0.1597 1.0772 0.070 Uiso 1 1 calc R
C4 C 0.5370(6) 0.0760(6) 1.0936(5) 0.065(3) Uani 1 1 d .
H4B H 0.5145 0.0712 1.1287 0.078 Uiso 1 1 calc R
C5 C 0.5424(5) 0.0295(5) 1.0719(5) 0.052(3) Uani 1 1 d .
H5A H 0.5240 -0.0063 1.0918 0.063 Uiso 1 1 calc R
C6 C 0.5768(4) 0.0393(5) 1.0188(5) 0.045(2) Uani 1 1 d .
C7 C 0.5863(4) -0.0064(4) 0.9883(5) 0.042(2) Uani 1 1 d .
C8 C 0.5677(6) -0.0992(5) 0.9889(6) 0.065(3) Uani 1 1 d .
C9 C 0.5851(10) -0.1659(7) 0.9319(8) 0.108(7) Uani 1 1 d .
H9A H 0.5948 -0.1864 0.9039 0.129 Uiso 1 1 calc R
C10 C 0.5493(4) 0.0644(4) 0.8062(5) 0.040(2) Uani 1 1 d .
C11 C 0.5693(4) 0.0246(4) 0.7782(4) 0.035(2) Uani 1 1 d .
C12 C 0.5372(5) -0.0153(5) 0.7327(5) 0.053(3) Uani 1 1 d .
H12A H 0.5020 -0.0201 0.7190 0.064 Uiso 1 1 calc R
C13 C 0.5601(5) -0.0485(5) 0.7081(6) 0.063(3) Uani 1 1 d .
H13A H 0.5404 -0.0755 0.6768 0.076 Uiso 1 1 calc R
C14 C 0.6116(5) -0.0407(5) 0.7302(5) 0.054(3) Uani 1 1 d .
H14A H 0.6274 -0.0621 0.7142 0.064 Uiso 1 1 calc R
C15 C 0.6397(4) -0.0001(4) 0.7772(4) 0.038(2) Uani 1 1 d .
C16 C 0.6959(4) 0.0115(4) 0.8059(5) 0.040(2) Uani 1 1 d .
C17 C 0.7711(5) -0.0077(5) 0.8134(7) 0.063(3) Uani 1 1 d .
C18 C 0.8560(7) 0.0132(7) 0.8678(8) 0.086(4) Uani 1 1 d .
H18A H 0.8873 0.0251 0.8947 0.103 Uiso 1 1 calc R
C19 C 0.8447(17) -0.1094(16) 0.9638(17) 0.222(15) Uiso 1 1 d .
H19A H 0.8838 -0.0979 0.9638 0.266 Uiso 1 1 calc R
C20 C 0.8368(12) -0.1503(12) 0.8683(12) 0.170(10) Uiso 1 1 d .
H20A H 0.8109 -0.1703 0.8343 0.255 Uiso 1 1 calc R
H20B H 0.8512 -0.1740 0.8853 0.255 Uiso 1 1 calc R
H20C H 0.8686 -0.1146 0.8533 0.255 Uiso 1 1 calc R
C21 C 0.7409(13) -0.1510(13) 0.9032(13) 0.186(12) Uiso 1 1 d .
H21A H 0.7279 -0.1730 0.8652 0.279 Uiso 1 1 calc R
H21B H 0.7408 -0.1153 0.8983 0.279 Uiso 1 1 calc R
H21C H 0.7155 -0.1729 0.9368 0.279 Uiso 1 1 calc R
O1 O 0.6668(3) 0.1906(3) 0.9337(4) 0.0541(19) Uani 1 1 d .
O2 O 0.6259(6) 0.2297(4) 0.9925(5) 0.105(4) Uani 1 1 d .
O3 O 0.6164(3) 0.0078(3) 0.9401(3) 0.0463(17) Uani 1 1 d .
O4 O 0.5773(3) 0.0936(3) 0.8531(3) 0.0446(16) Uani 1 1 d .
O5 O 0.5074(3) 0.0645(4) 0.7802(4) 0.056(2) Uani 1 1 d .
O6 O 0.7161(3) 0.0488(3) 0.8501(3) 0.0444(16) Uani 1 1 d .
O7 O 0.6946(4) 0.1740(4) 0.7963(4) 0.072(3) Uani 1 1 d .
O8 O 0.7279(3) 0.1190(4) 0.9958(3) 0.058(2) Uani 1 1 d .
O9 O 0.7165(7) 0.2985(7) 1.0738(10) 0.221(11) Uani 1 1 d .
O10 O 0.6967(5) 0.4119(6) 0.9028(7) 0.124(5) Uani 1 1 d .
O11 O 0.8120(12) -0.1017(11) 1.0110(12) 0.241(11) Uiso 1 1 d .

loop_
_atom_site_aniso_label
_atom_site_aniso_U_11
_atom_site_aniso_U_22
_atom_site_aniso_U_33
_atom_site_aniso_U_23
_atom_site_aniso_U_13
_atom_site_aniso_U_12
Ce1 0.0299(3) 0.0310(3) 0.0346(3) -0.0005(2) 0.0013(2) 0.0126(2)
Ce2 0.0446(5) 0.0446(5) 0.1093(11) 0.000 0.000 0.0223(2)
S1 0.127(3) 0.0534(19) 0.064(2) 0.0033(16) 0.010(2) 0.048(2)
S2 0.069(2) 0.085(2) 0.070(2) -0.0035(18) -0.0093(17) 0.044(2)
N1 0.042(5) 0.041(5) 0.038(4) -0.002(4) -0.001(4) 0.023(4)
N2 0.046(5) 0.047(5) 0.051(5) 0.008(4) -0.003(4) 0.019(4)
N3 0.114(10) 0.046(6) 0.064(7) 0.008(5) -0.006(7) 0.019(7)
N4 0.204(18) 0.048(7) 0.068(8) 0.002(7) -0.041(10) 0.043(9)
N5 0.033(4) 0.031(4) 0.043(4) 0.001(3) 0.000(3) 0.016(3)
N6 0.045(5) 0.042(5) 0.050(5) -0.002(4) 0.001(4) 0.028(4)
N7 0.066(7) 0.086(8) 0.097(9) -0.008(7) -0.004(6) 0.052(7)
N8 0.083(9) 0.092(10) 0.110(11) -0.004(8) -0.009(8) 0.054(8)
C1 0.075(8) 0.046(7) 0.062(7) 0.000(6) 0.006(6) 0.035(6)
C2 0.047(6) 0.064(7) 0.043(6) -0.010(5) -0.003(5) 0.032(6)
C3 0.070(8) 0.068(8) 0.048(6) -0.006(6) 0.007(6) 0.041(7)
C4 0.068(8) 0.093(10) 0.044(6) -0.002(7) 0.007(6) 0.047(8)
C5 0.044(6) 0.065(7) 0.042(6) 0.008(5) 0.006(5) 0.023(6)
C6 0.032(5) 0.054(6) 0.045(6) 0.003(5) -0.001(4) 0.019(5)
C7 0.031(5) 0.040(6) 0.047(6) 0.005(4) -0.002(4) 0.012(4)
C8 0.068(8) 0.051(7) 0.057(7) 0.011(6) -0.010(6) 0.015(6)
C9 0.19(2) 0.073(11) 0.073(10) -0.006(9) -0.017(12) 0.077(13)
C10 0.031(5) 0.042(6) 0.044(5) 0.001(4) 0.003(4) 0.017(4)
C11 0.035(5) 0.039(5) 0.034(5) -0.002(4) -0.007(4) 0.020(4)
C12 0.044(6) 0.057(7) 0.059(7) -0.011(6) -0.012(5) 0.024(6)
C13 0.060(8) 0.053(7) 0.069(8) -0.029(6) -0.021(6) 0.022(6)
C14 0.055(7) 0.050(7) 0.063(7) -0.020(5) -0.010(6) 0.032(6)
C15 0.036(5) 0.034(5) 0.042(5) -0.001(4) 0.002(4) 0.016(4)
C16 0.041(6) 0.043(6) 0.042(5) 0.003(4) 0.003(4) 0.025(5)
C17 0.057(7) 0.055(7) 0.083(9) 0.002(6) 0.011(7) 0.032(6)
C18 0.079(10) 0.099(12) 0.096(11) -0.008(10) -0.011(9) 0.056(10)
O1 0.065(5) 0.037(4) 0.058(5) 0.001(3) 0.014(4) 0.023(4)
O2 0.161(11) 0.061(6) 0.114(8) 0.011(6) 0.061(8) 0.072(7)
O3 0.052(4) 0.034(4) 0.047(4) 0.005(3) 0.015(3) 0.017(3)
O4 0.037(4) 0.053(4) 0.047(4) -0.013(3) -0.005(3) 0.025(3)
O5 0.045(4) 0.078(6) 0.061(5) -0.014(4) -0.014(4) 0.043(4)
O6 0.037(4) 0.050(4) 0.048(4) -0.006(3) -0.002(3) 0.023(3)
O7 0.055(5) 0.078(6) 0.052(5) 0.018(4) -0.005(4) 0.011(5)
O8 0.046(4) 0.069(5) 0.046(4) 0.004(4) -0.002(3) 0.020(4)
O9 0.117(12) 0.146(14) 0.30(2) 0.119(15) -0.085(14) -0.006(10)
O10 0.076(8) 0.119(10) 0.166(12) 0.043(9) -0.001(8) 0.040(7)

loop_
_atom_type_symbol
_atom_type_description
_atom_type_scat_dispersion_real
_atom_type_scat_dispersion_imag
_atom_type_scat_source
C C 0.0033 0.0016 'International Tables Vol C Tables 4.2.6.8 and 6.1.1.4'
H H 0.0000 0.0000 'International Tables Vol C Tables 4.2.6.8 and 6.1.1.4'
N N 0.0061 0.0033 'International Tables Vol C Tables 4.2.6.8 and 6.1.1.4'
O O 0.0106 0.0060 'International Tables Vol C Tables 4.2.6.8 and 6.1.1.4'
S S 0.1246 0.1234 'International Tables Vol C Tables 4.2.6.8 and 6.1.1.4'
Ce Ce -0.2486 2.6331 'International Tables Vol C Tables 4.2.6.8 and 6.1.1.4'

loop_
_geom_angle_atom_site_label_1
_geom_angle_atom_site_label_2
_geom_angle_atom_site_label_3
_geom_angle
_geom_angle_site_symmetry_1
_geom_angle_site_symmetry_3
O5 Ce1 O3 131.5(3) 18_546 .
O5 Ce1 O1 83.9(3) 18_546 .
O3 Ce1 O1 122.7(2) . .
O5 Ce1 O6 74.1(3) 18_546 .
O3 Ce1 O6 74.3(2) . .
O1 Ce1 O6 158.0(2) . .
O5 Ce1 O4 139.7(2) 18_546 .
O3 Ce1 O4 88.7(2) . .
O1 Ce1 O4 74.3(2) . .
O6 Ce1 O4 123.2(2) . .
O5 Ce1 O8 65.1(2) 18_546 .
O3 Ce1 O8 78.4(2) . .
O1 Ce1 O8 82.1(3) . .
O6 Ce1 O8 88.8(2) . .
O4 Ce1 O8 141.0(2) . .
O5 Ce1 O7 69.6(2) 18_546 .
O3 Ce1 O7 150.0(3) . .
O1 Ce1 O7 74.9(3) . .
O6 Ce1 O7 96.7(3) . .
O4 Ce1 O7 72.1(3) . .
O8 Ce1 O7 130.8(3) . .
O5 Ce1 N5 119.8(2) 18_546 .
O3 Ce1 N5 73.1(2) . .
O1 Ce1 N5 133.5(2) . .
O6 Ce1 N5 61.2(2) . .
O4 Ce1 N5 61.9(2) . .
O8 Ce1 N5 143.0(2) . .
O7 Ce1 N5 77.5(3) . .
O5 Ce1 N1 126.0(3) 18_546 .
O3 Ce1 N1 61.0(2) . .
O1 Ce1 N1 61.6(2) . .
O6 Ce1 N1 133.1(2) . .
O4 Ce1 N1 71.7(2) . .
O8 Ce1 N1 69.8(2) . .
O7 Ce1 N1 129.1(3) . .
N5 Ce1 N1 113.9(2) . .
O2 Ce2 O2 119.991(12) . 2_655
O2 Ce2 O2 119.991(13) . 3_665
O2 Ce2 O2 119.991(15) 2_655 3_665
O2 Ce2 O9 67.4(5) . .
O2 Ce2 O9 69.1(4) 2_655 .
O2 Ce2 O9 139.4(6) 3_665 .
O2 Ce2 O9 69.1(4) . 3_665
O2 Ce2 O9 139.4(6) 2_655 3_665
O2 Ce2 O9 67.4(5) 3_665 3_665
O9 Ce2 O9 81.4(9) . 3_665
O2 Ce2 O9 139.4(6) . 2_655
O2 Ce2 O9 67.4(5) 2_655 2_655
O2 Ce2 O9 69.1(4) 3_665 2_655
O9 Ce2 O9 81.4(9) . 2_655
O9 Ce2 O9 81.4(9) 3_665 2_655
O2 Ce2 O10 70.0(3) . 3_665
O2 Ce2 O10 69.0(4) 2_655 3_665
O2 Ce2 O10 132.8(4) 3_665 3_665
O9 Ce2 O10 87.8(7) . 3_665
O9 Ce2 O10 138.7(4) 3_665 3_665
O9 Ce2 O10 136.2(5) 2_655 3_665
O2 Ce2 O10 69.0(4) . 2_655
O2 Ce2 O10 132.8(4) 2_655 2_655
O2 Ce2 O10 70.0(3) 3_665 2_655
O9 Ce2 O10 136.2(5) . 2_655
O9 Ce2 O10 87.8(7) 3_665 2_655
O9 Ce2 O10 138.7(4) 2_655 2_655
O10 Ce2 O10 72.9(5) 3_665 2_655
O2 Ce2 O10 132.8(4) . .
O2 Ce2 O10 70.0(3) 2_655 .
O2 Ce2 O10 69.0(4) 3_665 .
O9 Ce2 O10 138.7(4) . .
O9 Ce2 O10 136.2(5) 3_665 .
O9 Ce2 O10 87.8(7) 2_655 .
O10 Ce2 O10 72.9(5) 3_665 .
O10 Ce2 O10 72.9(5) 2_655 .
C9 S1 C8 87.0(8) . .
C18 S2 C17 86.8(7) . .
C2 N1 C6 118.8(9) . .
C2 N1 Ce1 120.7(7) . .
C6 N1 Ce1 120.5(7) . .
C7 N2 C8 116.2(10) . .
C8 N3 N4 112.1(13) . .
C9 N4 N3 112.9(12) . .
C15 N5 C11 118.8(8) . .
C15 N5 Ce1 121.4(6) . .
C11 N5 Ce1 119.8(6) . .
C16 N6 C17 116.0(9) . .
C17 N7 N8 110.7(12) . .
C18 N8 N7 112.3(13) . .
C19 N9 C20 105(2) . .
C19 N9 C21 137(3) . .
C20 N9 C21 117(2) . .
O2 C1 O1 124.8(11) . .
O2 C1 C2 116.4(11) . .
O1 C1 C2 118.7(10) . .
N1 C2 C3 124.0(11) . .
N1 C2 C1 113.9(9) . .
C3 C2 C1 122.1(11) . .
C4 C3 C2 116.5(11) . .
C3 C4 C5 120.9(11) . .
C4 C5 C6 116.8(11) . .
N1 C6 C5 122.9(10) . .
N1 C6 C7 113.3(9) . .
C5 C6 C7 123.8(10) . .
O3 C7 N2 128.0(10) . .
O3 C7 C6 116.9(9) . .
N2 C7 C6 115.1(9) . .
N3 C8 N2 120.2(13) . .
N3 C8 S1 112.1(11) . .
N2 C8 S1 127.7(9) . .
N4 C9 S1 115.7(14) . .
O5 C10 O4 127.4(9) . .
O5 C10 C11 116.8(9) . .
O4 C10 C11 115.9(8) . .
N5 C11 C12 123.5(9) . .
N5 C11 C10 115.4(8) . .
C12 C11 C10 121.1(9) . .
C11 C12 C13 117.0(10) . .
C14 C13 C12 119.6(10) . .
C13 C14 C15 118.7(10) . .
N5 C15 C14 122.3(9) . .
N5 C15 C16 114.2(8) . .
C14 C15 C16 123.4(9) . .
O6 C16 N6 126.3(9) . .
O6 C16 C15 116.8(8) . .
N6 C16 C15 116.9(9) . .
N7 C17 N6 116.2(12) . .
N7 C17 S2 114.7(10) . .
N6 C17 S2 129.1(9) . .
N8 C18 S2 115.5(12) . .
N9 C19 O11 103(3) . .
C1 O1 Ce1 124.7(7) . .
C1 O2 Ce2 145.7(10) . .
C7 O3 Ce1 127.9(6) . .
C10 O4 Ce1 126.2(6) . .
C10 O5 Ce1 150.1(7) . 17_556
C16 O6 Ce1 126.3(6) . .

loop_
_geom_bond_atom_site_label_1
_geom_bond_atom_site_label_2
_geom_bond_distance
_geom_bond_site_symmetry_2
Ce1 O5 2.466(7) 18_546
Ce1 O3 2.472(6) .
Ce1 O1 2.502(7) .
Ce1 O6 2.511(7) .
Ce1 O4 2.519(7) .
Ce1 O8 2.588(7) .
Ce1 O7 2.622(8) .
Ce1 N5 2.636(8) .
Ce1 N1 2.644(8) .
Ce2 O2 2.412(9) .
Ce2 O2 2.412(9) 2_655
Ce2 O2 2.412(9) 3_665
Ce2 O9 2.609(14) .
Ce2 O9 2.609(14) 3_665
Ce2 O9 2.609(14) 2_655
Ce2 O10 2.670(13) 3_665
Ce2 O10 2.670(13) 2_655
Ce2 O10 2.670(13) .
S1 C9 1.722(16) .
S1 C8 1.746(14) .
S2 C18 1.706(15) .
S2 C17 1.712(14) .
N1 C2 1.311(13) .
N1 C6 1.324(13) .
N2 C7 1.310(13) .
N2 C8 1.361(16) .
N3 C8 1.330(15) .
N3 N4 1.40(2) .
N4 C9 1.26(2) .
N5 C15 1.325(12) .
N5 C11 1.328(11) .
N6 C16 1.301(12) .
N6 C17 1.425(15) .
N7 C17 1.343(15) .
N7 N8 1.379(17) .
N8 C18 1.308(19) .
N9 C19 1.35(4) .
N9 C20 1.52(3) .
N9 C21 1.59(3) .
C1 O2 1.258(14) .
C1 O1 1.267(14) .
C1 C2 1.496(16) .
C2 C3 1.402(15) .
C3 C4 1.374(18) .
C4 C5 1.397(17) .
C5 C6 1.401(14) .
C6 C7 1.513(15) .
C7 O3 1.244(12) .
C10 O5 1.247(12) .
C10 O4 1.262(11) .
C10 C11 1.528(13) .
C11 C12 1.379(14) .
C12 C13 1.405(16) .
C13 C14 1.367(16) .
C14 C15 1.390(14) .
C15 C16 1.501(13) .
C16 O6 1.280(12) .
C19 O11 1.42(4) .
O5 Ce1 2.466(7) 17_556

loop_
_geom_torsion_atom_site_label_1
_geom_torsion_atom_site_label_2
_geom_torsion_atom_site_label_3
_geom_torsion_atom_site_label_4
_geom_torsion
_geom_torsion_site_symmetry_1
_geom_torsion_site_symmetry_4
O5 Ce1 N1 C2 59.0(8) 18_546 .
O3 Ce1 N1 C2 -178.7(8) . .
O1 Ce1 N1 C2 1.8(7) . .
O6 Ce1 N1 C2 161.6(7) . .
O4 Ce1 N1 C2 -79.8(8) . .
O8 Ce1 N1 C2 93.6(8) . .
O7 Ce1 N1 C2 -33.1(9) . .
N5 Ce1 N1 C2 -126.3(7) . .
O5 Ce1 N1 C6 -118.1(7) 18_546 .
O3 Ce1 N1 C6 4.2(7) . .
O1 Ce1 N1 C6 -175.2(8) . .
O6 Ce1 N1 C6 -15.5(9) . .
O4 Ce1 N1 C6 103.2(7) . .
O8 Ce1 N1 C6 -83.4(7) . .
O7 Ce1 N1 C6 149.9(7) . .
N5 Ce1 N1 C6 56.7(8) . .
C8 N3 N4 C9 -5(2) . .
O5 Ce1 N5 C15 49.0(8) 18_546 .
O3 Ce1 N5 C15 -79.6(7) . .
O1 Ce1 N5 C15 161.1(6) . .
O6 Ce1 N5 C15 1.5(7) . .
O4 Ce1 N5 C15 -177.4(8) . .
O8 Ce1 N5 C15 -38.4(9) . .
O7 Ce1 N5 C15 106.4(7) . .
N1 Ce1 N5 C15 -126.1(7) . .
O5 Ce1 N5 C11 -133.2(7) 18_546 .
O3 Ce1 N5 C11 98.2(7) . .
O1 Ce1 N5 C11 -21.1(8) . .
O6 Ce1 N5 C11 179.3(8) . .
O4 Ce1 N5 C11 0.4(6) . .
O8 Ce1 N5 C11 139.4(6) . .
O7 Ce1 N5 C11 -75.8(7) . .
N1 Ce1 N5 C11 51.7(7) . .
C17 N7 N8 C18 1.0(19) . .
C6 N1 C2 C3 -2.1(16) . .
Ce1 N1 C2 C3 -179.2(9) . .
C6 N1 C2 C1 177.6(9) . .
Ce1 N1 C2 C1 0.6(12) . .
O2 C1 C2 N1 173.3(12) . .
O1 C1 C2 N1 -4.8(16) . .
O2 C1 C2 C3 -7.0(18) . .
O1 C1 C2 C3 175.0(11) . .
N1 C2 C3 C4 2.6(18) . .
C1 C2 C3 C4 -177.1(11) . .
C2 C3 C4 C5 -1.3(18) . .
C3 C4 C5 C6 -0.2(18) . .
C2 N1 C6 C5 0.4(15) . .
Ce1 N1 C6 C5 177.5(8) . .
C2 N1 C6 C7 179.9(9) . .
Ce1 N1 C6 C7 -3.0(11) . .
C4 C5 C6 N1 0.8(16) . .
C4 C5 C6 C7 -178.7(10) . .
C8 N2 C7 O3 -0.5(16) . .
C8 N2 C7 C6 178.7(9) . .
N1 C6 C7 O3 -1.8(13) . .
C5 C6 C7 O3 177.7(10) . .
N1 C6 C7 N2 178.9(9) . .
C5 C6 C7 N2 -1.6(15) . .
N4 N3 C8 N2 -178.2(12) . .
N4 N3 C8 S1 3.1(16) . .
C7 N2 C8 N3 -178.2(11) . .
C7 N2 C8 S1 0.3(16) . .
C9 S1 C8 N3 -0.6(12) . .
C9 S1 C8 N2 -179.1(13) . .
N3 N4 C9 S1 5(2) . .
C8 S1 C9 N4 -2.5(17) . .
C15 N5 C11 C12 1.9(15) . .
Ce1 N5 C11 C12 -176.0(8) . .
C15 N5 C11 C10 -178.0(8) . .
Ce1 N5 C11 C10 4.1(11) . .
O5 C10 C11 N5 170.4(9) . .
O4 C10 C11 N5 -9.4(13) . .
O5 C10 C11 C12 -9.5(15) . .
O4 C10 C11 C12 170.7(9) . .
N5 C11 C12 C13 -2.3(17) . .
C10 C11 C12 C13 177.6(10) . .
C11 C12 C13 C14 1.1(19) . .
C12 C13 C14 C15 0.4(19) . .
C11 N5 C15 C14 -0.3(14) . .
Ce1 N5 C15 C14 177.6(8) . .
C11 N5 C15 C16 179.9(8) . .
Ce1 N5 C15 C16 -2.3(11) . .
C13 C14 C15 N5 -0.8(17) . .
C13 C14 C15 C16 179.0(11) . .
C17 N6 C16 O6 1.6(16) . .
C17 N6 C16 C15 -177.6(9) . .
N5 C15 C16 O6 2.0(13) . .
C14 C15 C16 O6 -177.9(10) . .
N5 C15 C16 N6 -178.7(9) . .
C14 C15 C16 N6 1.4(15) . .
N8 N7 C17 N6 179.3(11) . .
N8 N7 C17 S2 -0.5(16) . .
C16 N6 C17 N7 -172.1(11) . .
C16 N6 C17 S2 7.7(16) . .
C18 S2 C17 N7 -0.1(12) . .
C18 S2 C17 N6 -179.9(13) . .
N7 N8 C18 S2 -1.2(19) . .
C17 S2 C18 N8 0.7(14) . .
C20 N9 C19 O11 -177(2) . .
C21 N9 C19 O11 14(5) . .
O2 C1 O1 Ce1 -170.7(11) . .
C2 C1 O1 Ce1 7.2(16) . .
O5 Ce1 O1 C1 -141.7(10) 18_546 .
O3 Ce1 O1 C1 -5.4(10) . .
O6 Ce1 O1 C1 -142.4(9) . .
O4 Ce1 O1 C1 72.5(9) . .
O8 Ce1 O1 C1 -76.1(9) . .
O7 Ce1 O1 C1 147.8(10) . .
N5 Ce1 O1 C1 92.2(10) . .
N1 Ce1 O1 C1 -4.8(9) . .
O1 C1 O2 Ce2 -25(3) . .
C2 C1 O2 Ce2 156.9(13) . .
O2 Ce2 O2 C1 -26(2) 2_655 .
O2 Ce2 O2 C1 152.3(15) 3_665 .
O9 Ce2 O2 C1 -72.5(19) . .
O9 Ce2 O2 C1 -162(2) 3_665 .
O9 Ce2 O2 C1 -115.4(18) 2_655 .
O10 Ce2 O2 C1 23.7(18) 3_665 .
O10 Ce2 O2 C1 102.4(19) 2_655 .
O10 Ce2 O2 C1 64(2) . .
N2 C7 O3 Ce1 -174.1(8) . .
C6 C7 O3 Ce1 6.7(13) . .
O5 Ce1 O3 C7 108.2(8) 18_546 .
O1 Ce1 O3 C7 -5.3(9) . .
O6 Ce1 O3 C7 159.3(9) . .
O4 Ce1 O3 C7 -75.6(8) . .
O8 Ce1 O3 C7 67.3(8) . .
O7 Ce1 O3 C7 -124.7(9) . .
N5 Ce1 O3 C7 -136.6(9) . .
N1 Ce1 O3 C7 -5.9(8) . .
O5 C10 O4 Ce1 -168.8(8) . .
C11 C10 O4 Ce1 10.9(12) . .
O5 Ce1 O4 C10 97.6(8) 18_546 .
O3 Ce1 O4 C10 -78.0(8) . .
O1 Ce1 O4 C10 157.4(8) . .
O6 Ce1 O4 C10 -7.7(9) . .
O8 Ce1 O4 C10 -147.7(7) . .
O7 Ce1 O4 C10 78.6(8) . .
N5 Ce1 O4 C10 -6.5(7) . .
N1 Ce1 O4 C10 -137.8(8) . .
O4 C10 O5 Ce1 0(2) . 17_556
C11 C10 O5 Ce1 179.9(10) . 17_556
N6 C16 O6 Ce1 -180.0(7) . .
C15 C16 O6 Ce1 -0.7(12) . .
O5 Ce1 O6 C16 -138.6(8) 18_546 .
O3 Ce1 O6 C16 78.7(8) . .
O1 Ce1 O6 C16 -137.9(8) . .
O4 Ce1 O6 C16 0.9(8) . .
O8 Ce1 O6 C16 157.0(8) . .
O7 Ce1 O6 C16 -72.0(8) . .
N5 Ce1 O6 C16 -0.3(7) . .
N1 Ce1 O6 C16 96.5(8) . .
